data_1568344
loop_
_publ_author_name
'Tendera, Lukas'
'Fantuzzi, Felipe'
'Marder, Todd B.'
'Radius, Udo'

_publ_section_title
;
 Nickel boryl complexes and nickel-catalyzed alkyne borylation.
;
_journal_issue 8
_journal_name_full 'Chemical science'
_journal_page_first 2215
_journal_page_last 2228
_journal_paper_doi 10.1039/d2sc04690c
_journal_volume 14
_journal_year 2023
_chemical_formula_moiety 'C28 H22 B4 O8, 0.5(C6 H6)'
_chemical_formula_sum 'C31 H25 B4 O8'
_chemical_formula_weight 568.75
_space_group_crystal_system triclinic
_space_group_IT_number 2
_space_group_name_Hall '-P 1'
_space_group_name_H-M_alt 'P -1'
_atom_sites_solution_hydrogens geom
_audit_creation_method SHELXL-2018/3
_audit_update_record
;
2022-08-20 deposited with the CCDC.	2023-01-27 downloaded from the CCDC.
;
_cell_angle_alpha 62.329(2)
_cell_angle_beta 78.2950(10)
_cell_angle_gamma 83.9380(10)
_cell_formula_units_Z 2
_cell_length_a 10.03360(10)
_cell_length_b 12.4047(2)
_cell_length_c 12.9515(3)
_cell_measurement_reflns_used 17773
_cell_measurement_temperature 100.00(10)
_cell_measurement_theta_max 77.3570
_cell_measurement_theta_min 3.9370
_cell_volume 1397.82(5)
_computing_cell_refinement 'CrysAlisPro 1.171.40.45a (Rigaku OD, 2019)'
_computing_data_collection 'CrysAlisPro 1.171.40.45a (Rigaku OD, 2019)'
_computing_data_reduction 'CrysAlisPro 1.171.40.45a (Rigaku OD, 2019)'
_computing_molecular_graphics 'SHELXL-2018/3 (Sheldrick, 2018)'
_computing_publication_material 'SHELXL-2018/3 (Sheldrick, 2018)'
_computing_structure_refinement 'SHELXL-2018/3 (Sheldrick, 2018)'
_computing_structure_solution 'SHELXT 2014/5 (Sheldrick, 2014)'
_diffrn_ambient_temperature 100.00(10)
_diffrn_detector 'Hybrid Pixel Array Detector'
_diffrn_detector_type HyPix
_diffrn_measured_fraction_theta_full 0.999
_diffrn_measured_fraction_theta_max 0.999
_diffrn_measurement_device 'four-circle diffractometer'
_diffrn_measurement_device_type 'XtaLAB Synergy, Dualflex, HyPix'
_diffrn_measurement_method '\w scans'
_diffrn_radiation_monochromator mirror
_diffrn_radiation_probe x-ray
_diffrn_radiation_type 'Cu K\a'
_diffrn_radiation_wavelength 1.54184
_diffrn_reflns_av_R_equivalents 0.0386
_diffrn_reflns_av_unetI/netI 0.0285
_diffrn_reflns_Laue_measured_fraction_full 0.999
_diffrn_reflns_Laue_measured_fraction_max 0.999
_diffrn_reflns_limit_h_max 12
_diffrn_reflns_limit_h_min -12
_diffrn_reflns_limit_k_max 15
_diffrn_reflns_limit_k_min -15
_diffrn_reflns_limit_l_max 16
_diffrn_reflns_limit_l_min -16
_diffrn_reflns_number 29158
_diffrn_reflns_point_group_measured_fraction_full 0.999
_diffrn_reflns_point_group_measured_fraction_max 0.999
_diffrn_reflns_theta_full 72.000
_diffrn_reflns_theta_max 74.497
_diffrn_reflns_theta_min 3.914
_diffrn_source 'micro-focus sealed X-ray tube'
_diffrn_source_type 'PhotonJet (Cu) X-ray Source'
_exptl_absorpt_coefficient_mu 0.773
_exptl_absorpt_correction_T_max 1.000
_exptl_absorpt_correction_T_min 0.298
_exptl_absorpt_correction_type gaussian
_exptl_absorpt_process_details
;
CrysAlisPro 1.171.40.49a (Rigaku Oxford Diffraction, 2019)
Numerical absorption correction based on gaussian integration over
			a multifaceted crystal model
Empirical absorption correction using spherical harmonics,
 implemented in SCALE3 ABSPACK scaling algorithm.
;
_exptl_crystal_colour colourless
_exptl_crystal_density_diffrn 1.351
_exptl_crystal_description block
_exptl_crystal_F_000 590
_exptl_crystal_size_max 0.313
_exptl_crystal_size_mid 0.213
_exptl_crystal_size_min 0.127
_refine_diff_density_max 0.451
_refine_diff_density_min -0.353
_refine_diff_density_rms 0.049
_refine_ls_extinction_method none
_refine_ls_goodness_of_fit_ref 1.020
_refine_ls_hydrogen_treatment constr
_refine_ls_matrix_type full
_refine_ls_number_parameters 416
_refine_ls_number_reflns 5723
_refine_ls_number_restraints 237
_refine_ls_restrained_S_all 1.006
_refine_ls_R_factor_all 0.0470
_refine_ls_R_factor_gt 0.0440
_refine_ls_shift/su_max 0.000
_refine_ls_shift/su_mean 0.000
_refine_ls_structure_factor_coef Fsqd
_refine_ls_weighting_details 'w=1/[\s^2^(Fo^2^)+(0.0552P)^2^+0.6789P] where P=(Fo^2^+2Fc^2^)/3'
_refine_ls_weighting_scheme calc
_refine_ls_wR_factor_gt 0.1120
_refine_ls_wR_factor_ref 0.1144
_reflns_Friedel_coverage 0.000
_reflns_number_gt 5276
_reflns_number_total 5723
_reflns_threshold_expression 'I > 2\s(I)'
_cod_data_source_file d2sc04690c2.cif
_cod_data_source_block compound_8a
_cod_depositor_comments 'Adding full bibliography for 1568336--1568351.cif.'
_cod_database_code 1568344
_shelx_shelxl_version_number 2018/3
_shelx_space_group_comment
;
The symmetry employed for this shelxl refinement is uniquely defined
by the following loop, which should always be used as a source of
symmetry information in preference to the above space-group names.
They are only intended as comments.
;

loop_
_space_group_symop_operation_xyz
'x, y, z'
'-x, -y, -z'

loop_
_atom_site_label
_atom_site_type_symbol
_atom_site_fract_x
_atom_site_fract_y
_atom_site_fract_z
_atom_site_U_iso_or_equiv
_atom_site_adp_type
_atom_site_occupancy
_atom_site_site_symmetry_order
_atom_site_calc_flag
_atom_site_refinement_flags_posn
_atom_site_refinement_flags_adp
_atom_site_refinement_flags_occupancy
_atom_site_disorder_assembly
_atom_site_disorder_group
O001 O 0.74981(9) 0.39141(8) 0.69151(9) 0.0250(2) Uani 1 1 d . . . . .
B1 B 0.64355(15) 0.31142(13) 0.72853(13) 0.0231(3) Uani 1 1 d . . . . .
O002 O 0.61305(9) 0.03049(8) 0.71487(9) 0.0266(2) Uani 1 1 d . . . . .
B2 B 0.56290(15) 0.10098(13) 0.77238(13) 0.0232(3) Uani 1 1 d . . . . .
O004 O 0.42236(10) 0.09892(8) 0.79897(9) 0.0258(2) Uani 1 1 d . . . . .
O005 O 0.52535(9) 0.37250(8) 0.69273(9) 0.0275(2) Uani 1 1 d . . . . .
C009 C 0.69585(14) 0.50552(12) 0.62646(12) 0.0240(3) Uani 1 1 d . . . . .
C00A C 0.56004(14) 0.49423(12) 0.62855(12) 0.0245(3) Uani 1 1 d . . . . .
C00B C 0.49844(13) -0.01883(12) 0.70779(12) 0.0248(3) Uani 1 1 d . . . . .
C00C C 0.38403(14) 0.02277(12) 0.75877(12) 0.0240(3) Uani 1 1 d . . . . .
C00G C 0.25458(14) -0.00987(13) 0.76518(13) 0.0287(3) Uani 1 1 d . . . . .
H00G H 0.177944 0.018868 0.799356 0.034 Uiso 1 1 calc R U . . .
C00H C 0.65327(13) 0.17018(12) 0.80836(12) 0.0235(3) Uani 1 1 d . . . . .
C00I C 0.58586(15) 0.15220(13) 0.93569(12) 0.0291(3) Uani 1 1 d . . . . .
H00A H 0.589978 0.067619 0.991179 0.044 Uiso 1 1 calc R U . . .
H00B H 0.492517 0.178990 0.935886 0.044 Uiso 1 1 calc R U . . .
H00C H 0.633851 0.199003 0.957875 0.044 Uiso 1 1 calc R U . . .
C00J C 0.24481(14) -0.08862(13) 0.71747(14) 0.0300(3) Uani 1 1 d . . . . .
H00J H 0.159438 -0.113631 0.720199 0.036 Uiso 1 1 calc R U . . .
C00K C 0.49109(15) -0.09569(13) 0.65954(14) 0.0316(3) Uani 1 1 d . . . . .
H00K H 0.568434 -0.123022 0.624724 0.038 Uiso 1 1 calc R U . . .
C00L C 0.35994(15) -0.13031(13) 0.66605(14) 0.0323(3) Uani 1 1 d . . . . .
H00L H 0.349769 -0.182632 0.635090 0.039 Uiso 1 1 calc R U . . .
C00M C 0.47913(16) 0.59248(13) 0.57173(14) 0.0317(3) Uani 1 1 d . . . . .
H00M H 0.387261 0.584518 0.574193 0.038 Uiso 1 1 calc R U . . .
C00O C 0.54348(18) 0.70518(13) 0.50999(13) 0.0349(3) Uani 1 1 d . . . . .
H00O H 0.492972 0.774462 0.469981 0.042 Uiso 1 1 calc R U . . .
C00T C 0.75980(17) 0.61626(13) 0.56608(14) 0.0343(3) Uani 1 1 d . . . . .
H00T H 0.851398 0.623712 0.564987 0.041 Uiso 1 1 calc R U . . .
C00U C 0.67934(19) 0.71657(13) 0.50668(14) 0.0378(4) Uani 1 1 d . . . . .
H00U H 0.718500 0.793111 0.463742 0.045 Uiso 1 1 calc R U . . .
C1_1 C 0.61258(18) 0.47156(16) 0.93406(16) 0.0411(4) Uiso 1 1 d . . . . .
H1_1 H 0.687897 0.452460 0.890058 0.049 Uiso 1 1 calc R U . . .
C2_1 C 0.57483(18) 0.39448(17) 1.05393(16) 0.0421(4) Uiso 1 1 d . . . . .
H2_1 H 0.624960 0.323645 1.090214 0.050 Uiso 1 1 calc R U . . .
C3_1 C 0.46231(18) 0.42288(16) 1.11989(16) 0.0412(4) Uiso 1 1 d . . . . .
H3_1 H 0.437258 0.371089 1.200186 0.049 Uiso 1 1 calc R U . . .
B1_2 B 0.8995(2) 0.19967(18) 0.82695(19) 0.0233(4) Uani 0.9179(16) 1 d D U P A 1
O2_2 O 0.86949(10) 0.23437(10) 0.91641(9) 0.0267(2) Uani 0.9179(16) 1 d . U P A 1
C3_2 C 0.98635(14) 0.28955(13) 0.90974(13) 0.0247(3) Uani 0.9179(16) 1 d . U P A 1
C4_2 C 1.00915(18) 0.3402(2) 0.97934(17) 0.0330(4) Uani 0.9179(16) 1 d . U P A 1
H4_2 H 0.942497 0.342638 1.039717 0.040 Uiso 0.9179(16) 1 calc R U P A 1
C5_2 C 1.13901(18) 0.38785(17) 0.95334(17) 0.0330(4) Uani 0.9179(16) 1 d . U P A 1
H5_2 H 1.159405 0.423641 0.997323 0.040 Uiso 0.9179(16) 1 calc R U P A 1
C6_2 C 1.23823(16) 0.38301(15) 0.86346(15) 0.0301(3) Uani 0.9179(16) 1 d . U P A 1
H6_2 H 1.323636 0.414919 0.849248 0.036 Uiso 0.9179(16) 1 calc R U P A 1
C7_2 C 1.21261(15) 0.33132(14) 0.79400(15) 0.0287(3) Uani 0.9179(16) 1 d . U P A 1
H7_2 H 1.278534 0.327805 0.733716 0.034 Uiso 0.9179(16) 1 calc R U P A 1
C8_2 C 1.08449(15) 0.28601(13) 0.81989(13) 0.0237(3) Uani 0.9179(16) 1 d . U P A 1
O9_2 O 1.03217(10) 0.22874(9) 0.76685(9) 0.0254(2) Uani 0.9179(16) 1 d . U P A 1
C10_3 C 0.82243(16) -0.01082(14) 0.88923(15) 0.0265(3) Uani 0.9179(16) 1 d D U P A 1
H10A_3 H 0.763684 -0.060396 0.879393 0.040 Uiso 0.9179(16) 1 calc R U P A 1
H10B_3 H 0.799060 -0.019442 0.968310 0.040 Uiso 0.9179(16) 1 calc R U P A 1
H10C_3 H 0.915271 -0.036299 0.875640 0.040 Uiso 0.9179(16) 1 calc R U P A 1
C10 C 0.8049(3) 0.12563(17) 0.79846(13) 0.0242(3) Uani 0.9179(16) 1 d D U P A 1
B1_4 B 0.8367(15) -0.0255(13) 0.8525(16) 0.0239(19) Uiso 0.0821(16) 1 d DG U P A 2
O2_4 O 0.9565(9) -0.0844(8) 0.8908(9) 0.024(2) Uiso 0.0821(16) 1 d G U P A 2
C3_4 C 0.9218(10) -0.2055(9) 0.9624(11) 0.023(3) Uiso 0.0821(16) 1 d G U P A 2
C4_4 C 1.0035(17) -0.3024(15) 1.0205(17) 0.024(3) Uiso 0.0821(16) 1 d G U P A 2
H4_4 H 1.094499 -0.292286 1.019267 0.029 Uiso 0.0821(16) 1 calc R U P A 2
C5_4 C 0.9447(18) -0.4143(16) 1.0803(16) 0.026(3) Uiso 0.0821(16) 1 d . U P A 2
H5_4 H 0.998577 -0.483675 1.111969 0.031 Uiso 0.0821(16) 1 calc R U P A 2
C6_4 C 0.807(2) -0.4252(19) 1.0939(19) 0.028(3) Uiso 0.0821(16) 1 d . U P A 2
H6_4 H 0.769156 -0.500977 1.145100 0.033 Uiso 0.0821(16) 1 calc R U P A 2
C7_4 C 0.7215(17) -0.3297(15) 1.0356(15) 0.025(3) Uiso 0.0821(16) 1 d . U P A 2
H7_4 H 0.630099 -0.340378 1.038777 0.030 Uiso 0.0821(16) 1 calc R U P A 2
C8_4 C 0.7837(16) -0.2176(14) 0.9726(14) 0.022(2) Uiso 0.0821(16) 1 d . U P A 2
O9_4 O 0.7283(11) -0.1038(10) 0.9075(10) 0.023(2) Uiso 0.0821(16) 1 d . U P A 2
C15 C 0.928(3) 0.179(3) 0.819(2) 0.026(3) Uiso 0.0821(16) 1 d D U P A 2
H15A H 0.911063 0.170329 0.898169 0.038 Uiso 0.0821(16) 1 calc R U P A 2
H15B H 0.931343 0.264237 0.763563 0.038 Uiso 0.0821(16) 1 calc R U P A 2
H15C H 1.014200 0.141310 0.805567 0.038 Uiso 0.0821(16) 1 calc R U P A 2
C10B C 0.812(3) 0.1173(14) 0.8018(6) 0.0235(17) Uiso 0.0821(16) 1 d D U P A 2
B1_5 B 0.86371(15) 0.14799(13) 0.66790(14) 0.0234(3) Uani 1 1 d D . . . .
O2_5 O 0.81942(9) 0.24308(8) 0.56940(8) 0.0255(2) Uani 1 1 d . . . . .
C3_5 C 0.90849(14) 0.24261(13) 0.47261(13) 0.0268(3) Uani 1 1 d . . . . .
C4_5 C 0.91506(16) 0.32387(16) 0.35464(14) 0.0357(3) Uani 1 1 d . . . . .
H4_5 H 0.853544 0.388451 0.328870 0.043 Uiso 1 1 calc R U . . .
C5_5 C 1.01949(17) 0.30351(18) 0.27612(15) 0.0415(4) Uani 1 1 d . . . . .
H5_5 H 1.028781 0.356448 0.195598 0.050 Uiso 1 1 calc R U . . .
C6_5 C 1.11013(17) 0.20578(17) 0.31553(16) 0.0413(4) Uani 1 1 d . . . . .
H6_5 H 1.177573 0.194250 0.260497 0.050 Uiso 1 1 calc R U . . .
C7_5 C 1.10239(15) 0.12472(15) 0.43539(15) 0.0344(3) Uani 1 1 d . . . . .
H7_5 H 1.162912 0.059435 0.461888 0.041 Uiso 1 1 calc R U . . .
C8_5 C 0.99994(14) 0.14670(13) 0.51258(13) 0.0275(3) Uani 1 1 d . . . . .
O9_5 O 0.97217(10) 0.08521(8) 0.63489(9) 0.0271(2) Uani 1 1 d . . . . .

loop_
_atom_site_aniso_label
_atom_site_aniso_U_11
_atom_site_aniso_U_22
_atom_site_aniso_U_33
_atom_site_aniso_U_23
_atom_site_aniso_U_13
_atom_site_aniso_U_12
O001 0.0238(5) 0.0193(4) 0.0307(5) -0.0088(4) -0.0079(4) -0.0023(3)
B1 0.0242(7) 0.0209(7) 0.0251(7) -0.0109(6) -0.0040(5) -0.0026(5)
O002 0.0211(5) 0.0244(5) 0.0380(5) -0.0157(4) -0.0075(4) -0.0031(4)
B2 0.0257(7) 0.0176(6) 0.0232(7) -0.0054(6) -0.0060(6) -0.0035(5)
O004 0.0260(5) 0.0244(5) 0.0294(5) -0.0134(4) -0.0036(4) -0.0066(4)
O005 0.0223(5) 0.0207(5) 0.0345(5) -0.0080(4) -0.0047(4) -0.0031(4)
C009 0.0290(7) 0.0187(6) 0.0263(7) -0.0105(5) -0.0078(5) -0.0015(5)
C00A 0.0269(6) 0.0197(6) 0.0261(7) -0.0099(5) -0.0033(5) -0.0024(5)
C00B 0.0224(6) 0.0203(6) 0.0306(7) -0.0084(5) -0.0087(5) -0.0038(5)
C00C 0.0274(7) 0.0186(6) 0.0249(6) -0.0072(5) -0.0068(5) -0.0045(5)
C00G 0.0236(6) 0.0268(7) 0.0340(7) -0.0120(6) -0.0044(5) -0.0041(5)
C00H 0.0249(6) 0.0194(6) 0.0250(6) -0.0080(5) -0.0053(5) -0.0044(5)
C00I 0.0340(7) 0.0273(7) 0.0261(7) -0.0113(6) -0.0032(6) -0.0091(6)
C00J 0.0249(7) 0.0256(7) 0.0390(8) -0.0111(6) -0.0108(6) -0.0057(5)
C00K 0.0277(7) 0.0294(7) 0.0435(9) -0.0208(7) -0.0076(6) -0.0002(6)
C00L 0.0340(8) 0.0272(7) 0.0430(8) -0.0192(6) -0.0124(6) -0.0031(6)
C00M 0.0315(7) 0.0289(7) 0.0342(8) -0.0139(6) -0.0091(6) 0.0056(6)
C00O 0.0565(10) 0.0210(7) 0.0289(7) -0.0113(6) -0.0155(7) 0.0077(6)
C00T 0.0416(8) 0.0255(7) 0.0356(8) -0.0092(6) -0.0125(6) -0.0114(6)
C00U 0.0615(10) 0.0193(7) 0.0337(8) -0.0079(6) -0.0170(7) -0.0085(6)
B1_2 0.0216(10) 0.0206(9) 0.0258(8) -0.0080(7) -0.0067(7) -0.0007(7)
O2_2 0.0212(5) 0.0332(6) 0.0286(5) -0.0154(5) -0.0027(4) -0.0077(4)
C3_2 0.0220(7) 0.0263(7) 0.0266(7) -0.0111(6) -0.0059(5) -0.0046(5)
C4_2 0.0291(8) 0.0442(11) 0.0332(9) -0.0240(9) -0.0018(6) -0.0073(8)
C5_2 0.0310(8) 0.0407(9) 0.0356(9) -0.0229(8) -0.0054(7) -0.0084(7)
C6_2 0.0241(7) 0.0301(8) 0.0396(9) -0.0175(7) -0.0057(6) -0.0065(6)
C7_2 0.0225(7) 0.0291(7) 0.0375(8) -0.0183(7) -0.0021(6) -0.0032(6)
C8_2 0.0245(7) 0.0203(6) 0.0293(7) -0.0126(6) -0.0072(5) -0.0013(5)
O9_2 0.0232(5) 0.0257(5) 0.0323(6) -0.0170(4) -0.0036(4) -0.0052(4)
C10_3 0.0284(7) 0.0198(7) 0.0283(8) -0.0070(6) -0.0084(6) -0.0011(5)
C10 0.0241(8) 0.0180(7) 0.0280(7) -0.0063(6) -0.0084(6) -0.0031(6)
B1_5 0.0222(7) 0.0191(7) 0.0306(8) -0.0108(6) -0.0076(6) -0.0036(5)
O2_5 0.0236(5) 0.0258(5) 0.0266(5) -0.0104(4) -0.0061(4) -0.0019(4)
C3_5 0.0247(6) 0.0299(7) 0.0302(7) -0.0153(6) -0.0061(5) -0.0070(5)
C4_5 0.0324(8) 0.0446(9) 0.0313(8) -0.0156(7) -0.0089(6) -0.0068(6)
C5_5 0.0403(9) 0.0589(11) 0.0304(8) -0.0222(8) -0.0038(6) -0.0168(8)
C6_5 0.0362(8) 0.0581(10) 0.0458(9) -0.0386(9) 0.0054(7) -0.0183(7)
C7_5 0.0292(7) 0.0376(8) 0.0478(9) -0.0297(7) -0.0006(6) -0.0079(6)
C8_5 0.0268(7) 0.0269(7) 0.0354(7) -0.0184(6) -0.0050(6) -0.0079(5)
O9_5 0.0278(5) 0.0220(5) 0.0337(5) -0.0136(4) -0.0071(4) -0.0009(4)

loop_
_atom_type_symbol
_atom_type_description
_atom_type_scat_dispersion_real
_atom_type_scat_dispersion_imag
_atom_type_scat_source
C C 0.0181 0.0091 'International Tables Vol C Tables 4.2.6.8 and 6.1.1.4'
H H 0.0000 0.0000 'International Tables Vol C Tables 4.2.6.8 and 6.1.1.4'
B B 0.0090 0.0039 'International Tables Vol C Tables 4.2.6.8 and 6.1.1.4'
O O 0.0492 0.0322 'International Tables Vol C Tables 4.2.6.8 and 6.1.1.4'

loop_
_geom_angle_atom_site_label_1
_geom_angle_atom_site_label_2
_geom_angle_atom_site_label_3
_geom_angle
_geom_angle_site_symmetry_1
_geom_angle_site_symmetry_3
_geom_angle_publ_flag
C009 O001 B1 105.09(10) . . ?
O005 B1 O001 111.34(12) . . ?
O005 B1 C00H 123.99(12) . . ?
O001 B1 C00H 124.54(12) . . ?
B2 O002 C00B 105.29(10) . . ?
O004 B2 O002 111.29(11) . . ?
O004 B2 C00H 123.71(12) . . ?
O002 B2 C00H 124.96(12) . . ?
B2 O004 C00C 105.30(11) . . ?
B1 O005 C00A 105.32(10) . . ?
C00T C009 C00A 122.07(13) . . ?
C00T C009 O001 128.88(13) . . ?
C00A C009 O001 109.05(11) . . ?
C00M C00A C009 122.41(13) . . ?
C00M C00A O005 128.44(13) . . ?
C009 C00A O005 109.14(11) . . ?
C00K C00B C00C 122.33(12) . . ?
C00K C00B O002 129.12(13) . . ?
C00C C00B O002 108.55(11) . . ?
C00G C00C C00B 122.40(13) . . ?
C00G C00C O004 128.04(13) . . ?
C00B C00C O004 109.56(11) . . ?
C00C C00G C00J 116.22(13) . . ?
C00C C00G H00G 121.9 . . ?
C00J C00G H00G 121.9 . . ?
C10 C00H C00I 113.96(11) . . ?
C10 C00H B1 110.29(12) . . ?
C00I C00H B1 103.94(11) . . ?
C10 C00H B2 110.92(13) . . ?
C00I C00H B2 107.15(11) . . ?
B1 C00H B2 110.33(11) . . ?
C00I C00H C10B 112.8(3) . . ?
B1 C00H C10B 112.6(6) . . ?
B2 C00H C10B 109.8(7) . . ?
C00H C00I H00A 109.5 . . ?
C00H C00I H00B 109.5 . . ?
H00A C00I H00B 109.5 . . ?
C00H C00I H00C 109.5 . . ?
H00A C00I H00C 109.5 . . ?
H00B C00I H00C 109.5 . . ?
C00L C00J C00G 121.34(13) . . ?
C00L C00J H00J 119.3 . . ?
C00G C00J H00J 119.3 . . ?
C00B C00K C00L 115.91(13) . . ?
C00B C00K H00K 122.0 . . ?
C00L C00K H00K 122.0 . . ?
C00J C00L C00K 121.79(13) . . ?
C00J C00L H00L 119.1 . . ?
C00K C00L H00L 119.1 . . ?
C00A C00M C00O 115.83(14) . . ?
C00A C00M H00M 122.1 . . ?
C00O C00M H00M 122.1 . . ?
C00U C00O C00M 121.90(14) . . ?
C00U C00O H00O 119.1 . . ?
C00M C00O H00O 119.1 . . ?
C009 C00T C00U 116.14(14) . . ?
C009 C00T H00T 121.9 . . ?
C00U C00T H00T 121.9 . . ?
C00O C00U C00T 121.64(14) . . ?
C00O C00U H00U 119.2 . . ?
C00T C00U H00U 119.2 . . ?
C3_1 C1_1 C2_1 119.83(17) 2_667 . ?
C3_1 C1_1 H1_1 120.1 2_667 . ?
C2_1 C1_1 H1_1 120.1 . . ?
C1_1 C2_1 C3_1 120.18(17) . . ?
C1_1 C2_1 H2_1 119.9 . . ?
C3_1 C2_1 H2_1 119.9 . . ?
C1_1 C3_1 C2_1 119.99(17) 2_667 . ?
C1_1 C3_1 H3_1 120.0 2_667 . ?
C2_1 C3_1 H3_1 120.0 . . ?
O2_2 B1_2 O9_2 111.37(16) . . ?
O2_2 B1_2 C10 126.94(15) . . ?
O9_2 B1_2 C10 121.50(18) . . ?
B1_2 O2_2 C3_2 105.26(13) . . ?
C8_2 C3_2 C4_2 122.44(14) . . ?
C8_2 C3_2 O2_2 109.19(12) . . ?
C4_2 C3_2 O2_2 128.36(14) . . ?
C3_2 C4_2 C5_2 115.74(16) . . ?
C3_2 C4_2 H4_2 122.1 . . ?
C5_2 C4_2 H4_2 122.1 . . ?
C6_2 C5_2 C4_2 121.68(15) . . ?
C6_2 C5_2 H5_2 119.2 . . ?
C4_2 C5_2 H5_2 119.2 . . ?
C5_2 C6_2 C7_2 121.52(14) . . ?
C5_2 C6_2 H6_2 119.2 . . ?
C7_2 C6_2 H6_2 119.2 . . ?
C8_2 C7_2 C6_2 116.10(14) . . ?
C8_2 C7_2 H7_2 121.9 . . ?
C6_2 C7_2 H7_2 121.9 . . ?
C7_2 C8_2 C3_2 122.51(14) . . ?
C7_2 C8_2 O9_2 128.36(14) . . ?
C3_2 C8_2 O9_2 109.11(12) . . ?
B1_2 O9_2 C8_2 105.05(13) . . ?
C10 C10_3 H10A_3 109.5 . . ?
C10 C10_3 H10B_3 109.5 . . ?
H10A_3 C10_3 H10B_3 109.5 . . ?
C10 C10_3 H10C_3 109.5 . . ?
H10A_3 C10_3 H10C_3 109.5 . . ?
H10B_3 C10_3 H10C_3 109.5 . . ?
C00H C10 C10_3 112.25(15) . . ?
C00H C10 B1_5 110.22(15) . . ?
C10_3 C10 B1_5 111.25(15) . . ?
C00H C10 B1_2 111.77(14) . . ?
C10_3 C10 B1_2 105.30(16) . . ?
B1_5 C10 B1_2 105.77(16) . . ?
O9_4 B1_4 O2_4 110.9(9) . . ?
O9_4 B1_4 C10B 120.4(15) . . ?
O2_4 B1_4 C10B 123.6(15) . . ?
C3_4 O2_4 B1_4 105.2 . . ?
C4_4 C3_4 C8_4 122.1(9) . . ?
C4_4 C3_4 O2_4 128.7 . . ?
C8_4 C3_4 O2_4 109.1(9) . . ?
C5_4 C4_4 C3_4 116.7(13) . . ?
C5_4 C4_4 H4_4 121.6 . . ?
C3_4 C4_4 H4_4 121.6 . . ?
C4_4 C5_4 C6_4 120.6(17) . . ?
C4_4 C5_4 H5_4 119.7 . . ?
C6_4 C5_4 H5_4 119.7 . . ?
C5_4 C6_4 C7_4 124(2) . . ?
C5_4 C6_4 H6_4 118.0 . . ?
C7_4 C6_4 H6_4 118.0 . . ?
C8_4 C7_4 C6_4 114.2(16) . . ?
C8_4 C7_4 H7_4 122.9 . . ?
C6_4 C7_4 H7_4 122.9 . . ?
C3_4 C8_4 C7_4 121.8(14) . . ?
C3_4 C8_4 O9_4 108.8(12) . . ?
C7_4 C8_4 O9_4 129.4(14) . . ?
B1_4 O9_4 C8_4 105.7(11) . . ?
C10B C15 H15A 109.5 . . ?
C10B C15 H15B 109.5 . . ?
H15A C15 H15B 109.5 . . ?
C10B C15 H15C 109.5 . . ?
H15A C15 H15C 109.5 . . ?
H15B C15 H15C 109.5 . . ?
C15 C10B B1_5 98.6(16) . . ?
C15 C10B B1_4 111(2) . . ?
B1_5 C10B B1_4 95.7(9) . . ?
C15 C10B C00H 121.0(13) . . ?
B1_5 C10B C00H 105.3(13) . . ?
B1_4 C10B C00H 118.5(16) . . ?
O9_5 B1_5 O2_5 111.33(12) . . ?
O9_5 B1_5 C10 125.47(14) . . ?
O2_5 B1_5 C10 122.95(14) . . ?
O9_5 B1_5 C10B 121.3(9) . . ?
O2_5 B1_5 C10B 127.2(8) . . ?
C3_5 O2_5 B1_5 105.18(11) . . ?
C4_5 C3_5 C8_5 122.75(14) . . ?
C4_5 C3_5 O2_5 128.44(14) . . ?
C8_5 C3_5 O2_5 108.75(12) . . ?
C3_5 C4_5 C5_5 116.01(16) . . ?
C3_5 C4_5 H4_5 122.0 . . ?
C5_5 C4_5 H4_5 122.0 . . ?
C6_5 C5_5 C4_5 121.52(16) . . ?
C6_5 C5_5 H5_5 119.2 . . ?
C4_5 C5_5 H5_5 119.2 . . ?
C5_5 C6_5 C7_5 121.70(15) . . ?
C5_5 C6_5 H6_5 119.1 . . ?
C7_5 C6_5 H6_5 119.1 . . ?
C8_5 C7_5 C6_5 116.35(15) . . ?
C8_5 C7_5 H7_5 121.8 . . ?
C6_5 C7_5 H7_5 121.8 . . ?
C7_5 C8_5 O9_5 128.79(14) . . ?
C7_5 C8_5 C3_5 121.65(15) . . ?
O9_5 C8_5 C3_5 109.54(12) . . ?
C8_5 O9_5 B1_5 105.11(11) . . ?

loop_
_geom_bond_atom_site_label_1
_geom_bond_atom_site_label_2
_geom_bond_distance
_geom_bond_site_symmetry_2
_geom_bond_publ_flag
O001 C009 1.3865(16) . ?
O001 B1 1.3875(17) . ?
B1 O005 1.3794(18) . ?
B1 C00H 1.5718(19) . ?
O002 B2 1.3901(18) . ?
O002 C00B 1.3960(15) . ?
B2 O004 1.3821(18) . ?
B2 C00H 1.5758(19) . ?
O004 C00C 1.3879(16) . ?
O005 C00A 1.3857(16) . ?
C009 C00T 1.3766(19) . ?
C009 C00A 1.3780(19) . ?
C00A C00M 1.373(2) . ?
C00B C00K 1.375(2) . ?
C00B C00C 1.380(2) . ?
C00C C00G 1.3761(19) . ?
C00G C00J 1.397(2) . ?
C00G H00G 0.9300 . ?
C00H C10 1.564(3) . ?
C00H C00I 1.5699(19) . ?
C00H C10B 1.66(3) . ?
C00I H00A 0.9600 . ?
C00I H00B 0.9600 . ?
C00I H00C 0.9600 . ?
C00J C00L 1.388(2) . ?
C00J H00J 0.9300 . ?
C00K C00L 1.401(2) . ?
C00K H00K 0.9300 . ?
C00L H00L 0.9300 . ?
C00M C00O 1.398(2) . ?
C00M H00M 0.9300 . ?
C00O C00U 1.375(2) . ?
C00O H00O 0.9300 . ?
C00T C00U 1.394(2) . ?
C00T H00T 0.9300 . ?
C00U H00U 0.9300 . ?
C1_1 C3_1 1.387(3) 2_667 ?
C1_1 C2_1 1.388(2) . ?
C1_1 H1_1 0.9300 . ?
C2_1 C3_1 1.390(2) . ?
C2_1 H2_1 0.9300 . ?
C3_1 H3_1 0.9300 . ?
B1_2 O2_2 1.383(2) . ?
B1_2 O9_2 1.389(2) . ?
B1_2 C10 1.588(2) . ?
O2_2 C3_2 1.3872(17) . ?
C3_2 C8_2 1.378(2) . ?
C3_2 C4_2 1.379(2) . ?
C4_2 C5_2 1.400(3) . ?
C4_2 H4_2 0.9300 . ?
C5_2 C6_2 1.390(3) . ?
C5_2 H5_2 0.9300 . ?
C6_2 C7_2 1.397(2) . ?
C6_2 H6_2 0.9300 . ?
C7_2 C8_2 1.372(2) . ?
C7_2 H7_2 0.9300 . ?
C8_2 O9_2 1.3894(17) . ?
C10_3 C10 1.565(2) . ?
C10_3 H10A_3 0.9600 . ?
C10_3 H10B_3 0.9600 . ?
C10_3 H10C_3 0.9600 . ?
C10 B1_5 1.574(2) . ?
B1_4 O9_4 1.379(18) . ?
B1_4 O2_4 1.394(10) . ?
B1_4 C10B 1.588(6) . ?
O2_4 C3_4 1.386(10) . ?
C3_4 C4_4 1.374(10) . ?
C3_4 C8_4 1.382(18) . ?
C4_4 C5_4 1.37(2) . ?
C4_4 H4_4 0.9300 . ?
C5_4 C6_4 1.37(3) . ?
C5_4 H5_4 0.9300 . ?
C6_4 C7_4 1.39(2) . ?
C6_4 H6_4 0.9300 . ?
C7_4 C8_4 1.38(2) . ?
C7_4 H7_4 0.9300 . ?
C8_4 O9_4 1.389(19) . ?
C15 C10B 1.566(6) . ?
C15 H15A 0.9600 . ?
C15 H15B 0.9600 . ?
C15 H15C 0.9600 . ?
C10B B1_5 1.576(5) . ?
B1_5 O9_5 1.3839(18) . ?
B1_5 O2_5 1.3921(18) . ?
O2_5 C3_5 1.3862(17) . ?
C3_5 C4_5 1.378(2) . ?
C3_5 C8_5 1.384(2) . ?
C4_5 C5_5 1.395(2) . ?
C4_5 H4_5 0.9300 . ?
C5_5 C6_5 1.392(3) . ?
C5_5 H5_5 0.9300 . ?
C6_5 C7_5 1.395(3) . ?
C6_5 H6_5 0.9300 . ?
C7_5 C8_5 1.381(2) . ?
C7_5 H7_5 0.9300 . ?
C8_5 O9_5 1.3828(18) . ?
